data_7247276
loop_
_publ_author_name
'Sun, Zhen-Zhou'
'Hu, Fu-Zhen'
'Gao, Cheng-Jie'
'Mou, Wen-Long'
'Wang, Guo'
'Zhu, Ning'
'Pan, Xun'
'Li, Zhong-Feng'
'Han, Hong-Liang'
'Fu, Hongbing'
'Xin, Xiu-Lan'
'Dai, Lixiong'
'Jin, Qiong-Hua'
'Qiu, Qi-Ming'

_publ_section_title
;
 One-dimensional infinite chain Ag(i) complex with high quantum yield and
 TADF property: prepared by metal ion adjustment
;
_journal_issue 38
_journal_name_full CrystEngComm
_journal_page_first 5405
_journal_page_last 5412
_journal_paper_doi 10.1039/D3CE00764B
_journal_volume 25
_journal_year 2023
_chemical_formula_sum 'C57 H44 Ag2 F6 N6 O6 P2 S2'
_chemical_formula_weight 1364.78
_space_group_crystal_system triclinic
_space_group_IT_number 2
_space_group_name_Hall '-P 1'
_space_group_name_H-M_alt 'P -1'
_atom_sites_solution_hydrogens geom
_audit_creation_method SHELXL-2018/3
_audit_update_record
;
2022-09-09 deposited with the CCDC.	2023-08-21 downloaded from the CCDC.
;
_cell_angle_alpha 80.807(3)
_cell_angle_beta 89.307(3)
_cell_angle_gamma 89.793(5)
_cell_formula_units_Z 4
_cell_length_a 13.589(3)
_cell_length_b 18.550(4)
_cell_length_c 24.627(5)
_cell_measurement_reflns_used 12344
_cell_measurement_temperature 118(2)
_cell_measurement_theta_max 28.233
_cell_measurement_theta_min 3.432
_cell_volume 6128(2)
_computing_structure_refinement 'SHELXL-2018/3 (Sheldrick, 2018)'
_computing_structure_solution 'SHELXT 2014/5 (Sheldrick, 2014)'
_diffrn_ambient_temperature 118(2)
_diffrn_measured_fraction_theta_full 0.998
_diffrn_measured_fraction_theta_max 0.970
_diffrn_measurement_device_type 'Xcalibur, Eos, Gemini'
_diffrn_radiation_type MoK\a
_diffrn_radiation_wavelength 0.71073
_diffrn_reflns_av_R_equivalents 0.0556
_diffrn_reflns_av_unetI/netI 0.0793
_diffrn_reflns_Laue_measured_fraction_full 0.998
_diffrn_reflns_Laue_measured_fraction_max 0.970
_diffrn_reflns_limit_h_max 16
_diffrn_reflns_limit_h_min -14
_diffrn_reflns_limit_k_max 23
_diffrn_reflns_limit_k_min -23
_diffrn_reflns_limit_l_max 30
_diffrn_reflns_limit_l_min -30
_diffrn_reflns_number 69305
_diffrn_reflns_point_group_measured_fraction_full 0.998
_diffrn_reflns_point_group_measured_fraction_max 0.970
_diffrn_reflns_theta_full 25.242
_diffrn_reflns_theta_max 26.372
_diffrn_reflns_theta_min 2.911
_exptl_absorpt_coefficient_mu 0.830
_exptl_crystal_density_diffrn 1.479
_exptl_crystal_description block
_exptl_crystal_F_000 2744
_refine_diff_density_max 2.015
_refine_diff_density_min -1.926
_refine_diff_density_rms 0.112
_refine_ls_extinction_method none
_refine_ls_goodness_of_fit_ref 1.039
_refine_ls_hydrogen_treatment constr
_refine_ls_matrix_type full
_refine_ls_number_parameters 1459
_refine_ls_number_reflns 24290
_refine_ls_number_restraints 47
_refine_ls_restrained_S_all 1.096
_refine_ls_R_factor_all 0.0870
_refine_ls_R_factor_gt 0.0578
_refine_ls_shift/su_max 0.005
_refine_ls_shift/su_mean 0.000
_refine_ls_structure_factor_coef Fsqd
_refine_ls_weighting_details 'w=1/[\s^2^(Fo^2^)+(0.0496P)^2^+12.0884P] where P=(Fo^2^+2Fc^2^)/3'
_refine_ls_weighting_scheme calc
_refine_ls_wR_factor_gt 0.1248
_refine_ls_wR_factor_ref 0.1429
_reflns_Friedel_coverage 0.000
_reflns_number_gt 17215
_reflns_number_total 24290
_reflns_threshold_expression 'I > 2\s(I)'
_cod_data_source_file d3ce00764b2.cif
_cod_data_source_block 2_a_sq
_cod_depositor_comments 'Adding full bibliography for 7247275--7247277.cif.'
_cod_database_code 7247276
_shelx_shelxl_version_number 2018/3
_shelx_space_group_comment
;
The symmetry employed for this shelxl refinement is uniquely defined
by the following loop, which should always be used as a source of
symmetry information in preference to the above space-group names.
They are only intended as comments.
;

loop_
_space_group_symop_operation_xyz
'x, y, z'
'-x, -y, -z'

loop_
_atom_site_label
_atom_site_type_symbol
_atom_site_fract_x
_atom_site_fract_y
_atom_site_fract_z
_atom_site_U_iso_or_equiv
_atom_site_adp_type
_atom_site_occupancy
_atom_site_site_symmetry_order
_atom_site_calc_flag
_atom_site_refinement_flags_posn
_atom_site_refinement_flags_adp
_atom_site_refinement_flags_occupancy
_atom_site_disorder_assembly
_atom_site_disorder_group
Ag1 Ag -0.10092(3) 0.62061(2) 0.16354(2) 0.02937(10) Uani 1 1 d . . . . .
Ag4 Ag 0.59352(3) 0.07843(2) 0.68068(2) 0.02722(10) Uani 1 1 d . . . . .
Ag2 Ag 0.15178(3) 0.63060(2) 0.18881(2) 0.03002(11) Uani 1 1 d . . . . .
Ag3 Ag 0.32912(3) 0.11810(2) 0.69504(2) 0.03221(11) Uani 1 1 d . . . . .
P4 P 0.62318(9) -0.01319(7) 0.62736(5) 0.0218(3) Uani 1 1 d . . . . .
P2 P 0.18039(9) 0.51544(7) 0.16451(5) 0.0233(3) Uani 1 1 d . . . . .
P1 P -0.13229(9) 0.51580(7) 0.12474(5) 0.0230(3) Uani 1 1 d . . . . .
S3 S 0.08815(9) 0.24541(8) 0.52136(6) 0.0324(3) Uani 1 1 d . . . . .
P3 P 0.30788(9) 0.00171(8) 0.67173(5) 0.0286(3) Uani 1 1 d . . . . .
S1 S 0.38849(11) 0.73773(8) 1.01229(6) 0.0364(3) Uani 1 1 d . . . . .
S2 S 0.82503(12) 0.87850(9) 0.87829(7) 0.0491(4) Uani 1 1 d . . . . .
F9 F 0.0432(3) 0.29499(19) 0.41914(13) 0.0510(9) Uani 1 1 d . . . . .
N10 N 0.6067(3) 0.1076(2) 0.76659(16) 0.0241(9) Uani 1 1 d . . . . .
N2 N -0.0917(3) 0.6781(2) 0.23712(17) 0.0248(9) Uani 1 1 d . . . . .
F2 F 0.4829(3) 0.6908(3) 0.93124(15) 0.0721(13) Uani 1 1 d . . . . .
N7 N 0.3230(3) 0.2395(2) 0.66828(17) 0.0288(10) Uani 1 1 d . . . . .
N1 N -0.1168(3) 0.7450(2) 0.13068(17) 0.0271(9) Uani 1 1 d . . . . .
F1 F 0.3286(3) 0.7112(2) 0.91751(15) 0.0652(11) Uani 1 1 d . . . . .
N9 N 0.5774(3) 0.2037(2) 0.67164(16) 0.0252(9) Uani 1 1 d . . . . .
O7 O 0.1354(3) 0.1790(2) 0.54668(16) 0.0439(10) Uani 1 1 d . . . . .
O2 O 0.3055(3) 0.7862(2) 1.01268(16) 0.0468(10) Uani 1 1 d . . . . .
N12 N 0.5420(3) 0.0965(2) 0.53318(16) 0.0241(9) Uani 1 1 d . . . . .
N3 N 0.1333(3) 0.7529(2) 0.16617(17) 0.0266(9) Uani 1 1 d . . . . .
N11 N 0.4361(3) 0.0163(2) 0.58289(17) 0.0244(9) Uani 1 1 d . . . . .
N6 N -0.0512(3) 0.6027(2) 0.01868(16) 0.0253(9) Uani 1 1 d . . . . .
N5 N 0.0541(3) 0.5314(2) 0.07603(16) 0.0253(9) Uani 1 1 d . . . . .
F3 F 0.4302(3) 0.8001(2) 0.91274(16) 0.0736(12) Uani 1 1 d . . . . .
N4 N 0.1556(3) 0.6779(2) 0.27044(17) 0.0264(9) Uani 1 1 d . . . . .
F7 F 0.0363(4) 0.1785(2) 0.44123(16) 0.0898(16) Uani 1 1 d . U . . .
N8 N 0.3561(3) 0.1705(3) 0.77368(17) 0.0333(11) Uani 1 1 d . . . . .
O8 O 0.1442(3) 0.3096(2) 0.5221(2) 0.0632(13) Uani 1 1 d . . . . .
O4 O 0.7854(3) 0.9308(2) 0.83543(18) 0.0564(12) Uani 1 1 d . . . . .
O1 O 0.3681(4) 0.6639(2) 1.03521(17) 0.0600(13) Uani 1 1 d . . . . .
O3 O 0.4797(3) 0.7660(3) 1.02909(18) 0.0550(12) Uani 1 1 d . . . . .
F4 F 0.7399(3) 0.7883(2) 0.95747(19) 0.0829(14) Uani 1 1 d . . . . .
C12 C -0.1012(3) 0.7522(3) 0.2268(2) 0.0237(11) Uani 1 1 d . . . . .
C41 C 0.1136(3) 0.4414(3) 0.2055(2) 0.0254(11) Uani 1 1 d . . . . .
C109 C 0.5175(3) -0.0358(3) 0.5860(2) 0.0242(11) Uani 1 1 d . . . . .
H10A H 0.541156 -0.038567 0.548262 0.029 Uiso 1 1 calc R U . . .
H10B H 0.492462 -0.084720 0.602167 0.029 Uiso 1 1 calc R U . . .
O9 O -0.0133(3) 0.2517(3) 0.53527(17) 0.0601(13) Uani 1 1 d . . . . .
C17 C 0.1230(3) 0.7890(3) 0.1159(2) 0.0318(12) Uani 1 1 d . . . . .
H17A H 0.120575 0.761932 0.086279 0.038 Uiso 1 1 calc R U . . .
C102 C 0.7265(3) 0.0089(3) 0.57907(19) 0.0218(10) Uani 1 1 d . . . . .
C107 C 0.7701(3) -0.0438(3) 0.5522(2) 0.0266(11) Uani 1 1 d . . . . .
H10C H 0.748357 -0.093035 0.559653 0.032 Uiso 1 1 calc R U . . .
C34 C -0.2347(3) 0.5311(3) 0.07676(19) 0.0239(11) Uani 1 1 d . . . . .
O5 O 0.8734(4) 0.9081(3) 0.92094(19) 0.0673(14) Uani 1 1 d . . . . .
C47 C 0.3093(3) 0.4888(3) 0.17020(19) 0.0251(11) Uani 1 1 d . . . . .
C80 C 0.6070(3) 0.1805(3) 0.7695(2) 0.0251(11) Uani 1 1 d . . . . .
C55 C 0.0406(4) 0.5946(3) 0.03798(19) 0.0266(11) Uani 1 1 d . . . . .
C110 C 0.4494(3) 0.0842(3) 0.55125(19) 0.0235(11) Uani 1 1 d . . . . .
C71 C 0.3059(3) 0.2733(3) 0.6178(2) 0.0297(12) Uani 1 1 d . . . . .
H71A H 0.293053 0.244609 0.589997 0.036 Uiso 1 1 calc R U . . .
C103 C 0.7597(3) 0.0803(3) 0.5681(2) 0.0255(11) Uani 1 1 d . . . . .
H10D H 0.729847 0.116396 0.586306 0.031 Uiso 1 1 calc R U . . .
C5 C -0.1273(4) 0.7779(3) 0.0788(2) 0.0354(13) Uani 1 1 d . . . . .
H5B H -0.127120 0.748451 0.050564 0.042 Uiso 1 1 calc R U . . .
C106 C 0.8458(3) -0.0237(3) 0.5145(2) 0.0284(12) Uani 1 1 d . . . . .
H10E H 0.875338 -0.059558 0.496013 0.034 Uiso 1 1 calc R U . . .
C11 C -0.0985(3) 0.7950(3) 0.2688(2) 0.0287(12) Uani 1 1 d . . . . .
C83 C 0.5635(3) 0.2511(3) 0.6261(2) 0.0304(12) Uani 1 1 d . . . . .
H83A H 0.553762 0.232598 0.592792 0.036 Uiso 1 1 calc R U . . .
C108 C 0.3396(3) -0.0107(3) 0.6003(2) 0.0269(11) Uani 1 1 d . . . . .
H10F H 0.336312 -0.063322 0.597611 0.032 Uiso 1 1 calc R U . . .
H10G H 0.290124 0.015005 0.575001 0.032 Uiso 1 1 calc R U . . .
C46 C 0.1147(4) 0.3706(3) 0.1917(2) 0.0334(13) Uani 1 1 d . . . . .
H46A H 0.149907 0.361669 0.159855 0.040 Uiso 1 1 calc R U . . .
C13 C -0.1150(3) 0.7874(3) 0.1705(2) 0.0255(11) Uani 1 1 d . . . . .
C54 C -0.0281(3) 0.4810(3) 0.0870(2) 0.0256(11) Uani 1 1 d . . . . .
H54A H -0.004205 0.434769 0.108602 0.031 Uiso 1 1 calc R U . . .
H54B H -0.052365 0.469726 0.051498 0.031 Uiso 1 1 calc R U . . .
C105 C 0.8787(4) 0.0473(3) 0.5035(2) 0.0293(12) Uani 1 1 d . . . . .
H10H H 0.930155 0.060308 0.477416 0.035 Uiso 1 1 calc R U . . .
F5 F 0.6656(4) 0.8009(3) 0.8801(2) 0.1072(18) Uani 1 1 d . U . . .
C53 C 0.1518(3) 0.5053(3) 0.09254(19) 0.0260(11) Uani 1 1 d . . . . .
H53A H 0.201151 0.532736 0.067509 0.031 Uiso 1 1 calc R U . . .
H53B H 0.157339 0.453141 0.088670 0.031 Uiso 1 1 calc R U . . .
C79 C 0.5927(3) 0.2308(3) 0.7192(2) 0.0240(11) Uani 1 1 d . . . . .
C114 C 0.5599(4) 0.1591(3) 0.4991(2) 0.0312(12) Uani 1 1 d . . . . .
H11A H 0.625485 0.168235 0.486064 0.037 Uiso 1 1 calc R U . . .
F8 F 0.1755(4) 0.2324(3) 0.42903(17) 0.0942(17) Uani 1 1 d . U . . .
C29 C -0.2729(3) 0.6014(3) 0.0633(2) 0.0275(11) Uani 1 1 d . . . . .
H29A H -0.247165 0.639762 0.080278 0.033 Uiso 1 1 calc R U . . .
C67 C 0.3387(3) 0.2813(3) 0.7083(2) 0.0286(12) Uani 1 1 d . . . . .
C16 C -0.0807(3) 0.6463(3) 0.2891(2) 0.0285(12) Uani 1 1 d . . . . .
H16A H -0.075595 0.594561 0.296674 0.034 Uiso 1 1 calc R U . . .
C33 C -0.2746(3) 0.4759(3) 0.0527(2) 0.0282(11) Uani 1 1 d . . . . .
H33A H -0.250856 0.427350 0.062301 0.034 Uiso 1 1 calc R U . . .
C63 C 0.3669(4) 0.2871(3) 0.8059(2) 0.0346(13) Uani 1 1 d . . . . .
C22 C 0.1478(3) 0.8694(3) 0.2976(2) 0.0348(13) Uani 1 1 d . . . . .
H22A H 0.150531 0.895631 0.327662 0.042 Uiso 1 1 calc R U . . .
C14 C -0.0851(3) 0.7590(3) 0.3229(2) 0.0329(13) Uani 1 1 d . . . . .
H14A H -0.082199 0.786254 0.352383 0.039 Uiso 1 1 calc R U . . .
C96 C 0.6569(3) -0.1025(3) 0.6642(2) 0.0243(11) Uani 1 1 d . . . . .
C48 C 0.3775(3) 0.5235(3) 0.1325(2) 0.0266(11) Uani 1 1 d . . . . .
H48A H 0.356797 0.560241 0.103532 0.032 Uiso 1 1 calc R U . . .
C101 C 0.6363(4) -0.1665(3) 0.6442(2) 0.0294(12) Uani 1 1 d . . . . .
H10I H 0.602213 -0.164146 0.610556 0.035 Uiso 1 1 calc R U . . .
O6 O 0.8769(4) 0.8181(3) 0.86053(19) 0.0685(15) Uani 1 1 d . . . . .
C35 C -0.1702(4) 0.4356(3) 0.1725(2) 0.0274(11) Uani 1 1 d . . . . .
C75 C 0.6220(3) 0.2062(3) 0.8190(2) 0.0274(11) Uani 1 1 d . . . . .
C25 C 0.1380(3) 0.7909(3) 0.2084(2) 0.0248(11) Uani 1 1 d . . . . .
C56 C 0.1150(4) 0.6452(3) 0.0210(2) 0.0295(12) Uani 1 1 d . . . . .
H56A H 0.178580 0.639414 0.036699 0.035 Uiso 1 1 calc R U . . .
C76 C 0.6214(3) 0.2837(3) 0.8192(2) 0.0343(13) Uani 1 1 d . . . . .
H76A H 0.629072 0.301622 0.852976 0.041 Uiso 1 1 calc R U . . .
C18 C 0.1155(4) 0.8650(3) 0.1038(2) 0.0339(13) Uani 1 1 d . . . . .
H18A H 0.107447 0.888639 0.066969 0.041 Uiso 1 1 calc R U . . .
C104 C 0.8364(4) 0.0996(3) 0.5307(2) 0.0291(12) Uani 1 1 d . . . . .
H10J H 0.859600 0.148524 0.523894 0.035 Uiso 1 1 calc R U . . .
C112 C 0.3944(4) 0.1985(3) 0.5027(2) 0.0350(13) Uani 1 1 d . . . . .
H11B H 0.344018 0.233539 0.492715 0.042 Uiso 1 1 calc R U . . .
C23 C 0.1551(3) 0.7914(3) 0.3076(2) 0.0312(12) Uani 1 1 d . . . . .
C78 C 0.5939(3) 0.3064(3) 0.7209(2) 0.0285(12) Uani 1 1 d . . . . .
C36 C -0.1676(4) 0.3649(3) 0.1598(2) 0.0353(13) Uani 1 1 d . . . . .
H36A H -0.141902 0.356726 0.125223 0.042 Uiso 1 1 calc R U . . .
C64 C 0.3668(4) 0.3647(4) 0.7933(3) 0.0413(15) Uani 1 1 d . . . . .
H64A H 0.375797 0.392745 0.821943 0.050 Uiso 1 1 calc R U . . .
C70 C 0.3059(3) 0.3490(3) 0.6034(2) 0.0338(13) Uani 1 1 d . . . . .
H70A H 0.295282 0.371039 0.566371 0.041 Uiso 1 1 calc R U . . .
C30 C -0.3475(4) 0.6162(3) 0.0256(2) 0.0330(13) Uani 1 1 d . . . . .
H30A H -0.372920 0.664329 0.016690 0.040 Uiso 1 1 calc R U . . .
C72 C 0.6213(4) 0.0609(3) 0.8120(2) 0.0332(12) Uani 1 1 d . . . . .
H72A H 0.621658 0.010193 0.809967 0.040 Uiso 1 1 calc R U . . .
C32 C -0.3492(3) 0.4906(3) 0.0146(2) 0.0317(13) Uani 1 1 d . . . . .
H32A H -0.375501 0.452271 -0.002170 0.038 Uiso 1 1 calc R U . . .
C113 C 0.4895(4) 0.2112(3) 0.4818(2) 0.0344(13) Uani 1 1 d . . . . .
H11C H 0.505202 0.254082 0.456579 0.041 Uiso 1 1 calc R U . . .
C111 C 0.3736(4) 0.1347(3) 0.5380(2) 0.0297(12) Uani 1 1 d . . . . .
H11D H 0.309290 0.125432 0.553012 0.036 Uiso 1 1 calc R U . . .
C82 C 0.5624(4) 0.3269(3) 0.6243(2) 0.0365(14) Uani 1 1 d . . . . .
H82A H 0.550628 0.358973 0.590827 0.044 Uiso 1 1 calc R U . . .
C84 C 0.1794(4) -0.0287(3) 0.6769(2) 0.0348(13) Uani 1 1 d . . . . .
C10 C -0.1083(4) 0.8724(3) 0.2550(2) 0.0334(13) Uani 1 1 d . . . . .
H10K H -0.104839 0.901493 0.283383 0.040 Uiso 1 1 calc R U . . .
C68 C 0.3540(3) 0.2449(3) 0.7639(2) 0.0315(12) Uani 1 1 d . . . . .
C58 C 0.0000(4) 0.7107(3) -0.0413(2) 0.0381(14) Uani 1 1 d . . . . .
H58A H -0.015535 0.749395 -0.070069 0.046 Uiso 1 1 calc R U . . .
C90 C 0.3779(4) -0.0685(3) 0.7151(2) 0.0348(13) Uani 1 1 d . . . . .
C77 C 0.6101(3) 0.3307(3) 0.7729(2) 0.0330(13) Uani 1 1 d . . . . .
H77A H 0.612865 0.381593 0.774113 0.040 Uiso 1 1 calc R U . . .
C89 C 0.1131(4) 0.0090(3) 0.6390(2) 0.0318(12) Uani 1 1 d . . . . .
H89A H 0.135380 0.048394 0.612267 0.038 Uiso 1 1 calc R U . . .
C42 C 0.0630(4) 0.4529(3) 0.2522(2) 0.0348(13) Uani 1 1 d . . . . .
H42A H 0.061262 0.500237 0.262326 0.042 Uiso 1 1 calc R U . . .
C8 C -0.1252(4) 0.8632(3) 0.1588(2) 0.0309(12) Uani 1 1 d . . . . .
C31 C -0.3853(3) 0.5606(3) 0.0008(2) 0.0312(12) Uani 1 1 d . . . . .
H31A H -0.435910 0.570586 -0.025593 0.037 Uiso 1 1 calc R U . . .
C62 C 0.3822(4) 0.2503(4) 0.8591(2) 0.0447(16) Uani 1 1 d . . . . .
H62A H 0.391940 0.277093 0.888345 0.054 Uiso 1 1 calc R U . . .
C59 C -0.0692(4) 0.6600(3) -0.0201(2) 0.0336(13) Uani 1 1 d . . . . .
H59A H -0.134249 0.666088 -0.033841 0.040 Uiso 1 1 calc R U . . .
C28 C 0.1667(4) 0.6417(3) 0.3212(2) 0.0335(13) Uani 1 1 d . . . . .
H28A H 0.171935 0.590024 0.326091 0.040 Uiso 1 1 calc R U . . .
C6 C -0.1383(4) 0.8531(3) 0.0636(2) 0.0385(14) Uani 1 1 d . . . . .
H6C H -0.146637 0.874260 0.026218 0.046 Uiso 1 1 calc R U . . .
C40 C -0.2069(4) 0.4453(3) 0.2237(2) 0.0366(13) Uani 1 1 d . . . . .
H40A H -0.207853 0.492845 0.233367 0.044 Uiso 1 1 calc R U . . .
C97 C 0.7088(4) -0.1068(3) 0.7129(2) 0.0311(12) Uani 1 1 d . . . . .
H97A H 0.723930 -0.063513 0.727094 0.037 Uiso 1 1 calc R U . . .
C24 C 0.1504(3) 0.7516(3) 0.2637(2) 0.0266(11) Uani 1 1 d . . . . .
C19 C 0.1198(4) 0.9045(3) 0.1457(2) 0.0374(14) Uani 1 1 d . . . . .
H19A H 0.115141 0.956272 0.138433 0.045 Uiso 1 1 calc R U . . .
C15 C -0.0764(3) 0.6850(3) 0.3330(2) 0.0330(13) Uani 1 1 d . . . . .
H15A H -0.067531 0.660169 0.369433 0.040 Uiso 1 1 calc R U . . .
C26 C 0.1654(3) 0.7509(3) 0.3607(2) 0.0368(14) Uani 1 1 d . . . . .
H26A H 0.168441 0.775253 0.391762 0.044 Uiso 1 1 calc R U . . .
C27 C 0.1711(4) 0.6761(3) 0.3675(2) 0.0364(13) Uani 1 1 d . . . . .
H27A H 0.177809 0.648211 0.403138 0.044 Uiso 1 1 calc R U . . .
C81 C 0.5786(4) 0.3532(3) 0.6717(2) 0.0352(13) Uani 1 1 d . . . . .
H81A H 0.579634 0.404481 0.671248 0.042 Uiso 1 1 calc R U . . .
C65 C 0.3539(4) 0.3988(3) 0.7413(3) 0.0411(14) Uani 1 1 d . . . . .
H65A H 0.355561 0.450673 0.733644 0.049 Uiso 1 1 calc R U . . .
C9 C -0.1222(4) 0.9049(3) 0.2033(2) 0.0374(14) Uani 1 1 d . . . . .
H9B H -0.130251 0.956383 0.195726 0.045 Uiso 1 1 calc R U . . .
C66 C 0.3378(4) 0.3579(3) 0.6971(2) 0.0351(13) Uani 1 1 d . . . . .
C20 C 0.1313(4) 0.8680(3) 0.2000(2) 0.0323(12) Uani 1 1 d . . . . .
C21 C 0.1371(4) 0.9061(3) 0.2464(3) 0.0375(14) Uani 1 1 d . . . . .
H21A H 0.133272 0.957897 0.240764 0.045 Uiso 1 1 calc R U . . .
C100 C 0.6648(4) -0.2339(3) 0.6726(2) 0.0375(13) Uani 1 1 d . . . . .
H10L H 0.648479 -0.277482 0.659023 0.045 Uiso 1 1 calc R U . . .
C52 C 0.3414(4) 0.4367(4) 0.2130(3) 0.0466(16) Uani 1 1 d . . . . .
H52A H 0.295546 0.413336 0.239444 0.056 Uiso 1 1 calc R U . . .
C57 C 0.0940(4) 0.7033(3) -0.0190(2) 0.0380(14) Uani 1 1 d . . . . .
H57A H 0.143338 0.738395 -0.031465 0.046 Uiso 1 1 calc R U . . .
C74 C 0.6356(4) 0.1543(3) 0.8670(2) 0.0352(13) Uani 1 1 d . . . . .
H74A H 0.643974 0.169699 0.901681 0.042 Uiso 1 1 calc R U . . .
C49 C 0.4765(4) 0.5041(3) 0.1374(2) 0.0376(14) Uani 1 1 d . . . . .
H49A H 0.522933 0.527586 0.111288 0.045 Uiso 1 1 calc R U . . .
C73 C 0.6364(4) 0.0823(3) 0.8629(2) 0.0367(13) Uani 1 1 d . . . . .
H73A H 0.647175 0.046748 0.894549 0.044 Uiso 1 1 calc R U . . .
C69 C 0.3212(4) 0.3911(3) 0.6430(2) 0.0384(14) Uani 1 1 d . . . . .
H69A H 0.320639 0.442818 0.633847 0.046 Uiso 1 1 calc R U . . .
C3 C 0.0856(5) 0.2370(3) 0.4493(3) 0.0452(15) Uani 1 1 d . . . . .
C7 C -0.1369(4) 0.8954(3) 0.1039(2) 0.0399(14) Uani 1 1 d . . . . .
H7B H -0.143880 0.946840 0.094767 0.048 Uiso 1 1 calc R U . . .
C45 C 0.0657(4) 0.3144(3) 0.2235(3) 0.0475(16) Uani 1 1 d . . . . .
H45A H 0.065850 0.267110 0.213388 0.057 Uiso 1 1 calc R U . . .
C95 C 0.3856(4) -0.1390(3) 0.7028(2) 0.0406(15) Uani 1 1 d . . . . .
H95A H 0.354053 -0.151075 0.671227 0.049 Uiso 1 1 calc R U . . .
C61 C 0.3831(4) 0.1763(4) 0.8690(2) 0.0452(16) Uani 1 1 d . . . . .
H61A H 0.392947 0.151100 0.905266 0.054 Uiso 1 1 calc R U . . .
C91 C 0.4251(4) -0.0514(4) 0.7609(2) 0.0473(16) Uani 1 1 d . . . . .
H91A H 0.421492 -0.003103 0.769090 0.057 Uiso 1 1 calc R U . . .
C60 C 0.3693(4) 0.1370(4) 0.8250(2) 0.0398(14) Uani 1 1 d . . . . .
H60A H 0.369358 0.085094 0.832337 0.048 Uiso 1 1 calc R U . . .
C1 C 0.4087(5) 0.7348(4) 0.9398(2) 0.0434(15) Uani 1 1 d . . . . .
F6 F 0.6570(4) 0.8852(3) 0.9286(3) 0.120(2) Uani 1 1 d . . . . .
C38 C -0.2396(5) 0.3185(4) 0.2474(3) 0.0585(19) Uani 1 1 d . . . . .
H38A H -0.263815 0.278336 0.272849 0.070 Uiso 1 1 calc R U . . .
C37 C -0.2020(5) 0.3070(4) 0.1971(3) 0.0524(17) Uani 1 1 d . . . . .
H37A H -0.199830 0.258962 0.188272 0.063 Uiso 1 1 calc R U . . .
C43 C 0.0145(4) 0.3953(4) 0.2846(2) 0.0459(16) Uani 1 1 d . . . . .
H43A H -0.020044 0.403650 0.316800 0.055 Uiso 1 1 calc R U . . .
C39 C -0.2422(5) 0.3870(4) 0.2609(3) 0.0564(19) Uani 1 1 d . . . . .
H39A H -0.268071 0.394692 0.295533 0.068 Uiso 1 1 calc R U . . .
C44 C 0.0157(4) 0.3269(4) 0.2708(3) 0.0511(17) Uani 1 1 d . . . . .
H44A H -0.017447 0.287992 0.293399 0.061 Uiso 1 1 calc R U . . .
C88 C 0.0151(4) -0.0117(4) 0.6408(3) 0.0468(16) Uani 1 1 d . . . . .
H88A H -0.029853 0.012607 0.614838 0.056 Uiso 1 1 calc R U . . .
C92 C 0.4772(4) -0.1041(4) 0.7947(3) 0.0566(19) Uani 1 1 d . . . . .
H92A H 0.508265 -0.092113 0.826456 0.068 Uiso 1 1 calc R U . . .
C99 C 0.7165(5) -0.2371(4) 0.7203(3) 0.0503(16) Uani 1 1 d . . . . .
H99A H 0.737338 -0.283114 0.739310 0.060 Uiso 1 1 calc R U . . .
C94 C 0.4391(4) -0.1916(4) 0.7365(3) 0.0495(17) Uani 1 1 d . . . . .
H94A H 0.444830 -0.239631 0.727932 0.059 Uiso 1 1 calc R U . . .
C98 C 0.7386(4) -0.1746(4) 0.7410(2) 0.0452(15) Uani 1 1 d . . . . .
H98A H 0.773991 -0.177502 0.774351 0.054 Uiso 1 1 calc R U . . .
C51 C 0.4404(4) 0.4186(4) 0.2174(3) 0.068(2) Uani 1 1 d . . . . .
H51A H 0.461913 0.382985 0.246924 0.082 Uiso 1 1 calc R U . . .
C93 C 0.4844(4) -0.1735(4) 0.7830(3) 0.059(2) Uani 1 1 d . . . . .
H93A H 0.520442 -0.209487 0.806601 0.070 Uiso 1 1 calc R U . . .
C50 C 0.5080(4) 0.4518(4) 0.1792(3) 0.0556(18) Uani 1 1 d . . . . .
H50A H 0.575561 0.438455 0.181967 0.067 Uiso 1 1 calc R U . . .
C85 C 0.1469(4) -0.0834(4) 0.7167(3) 0.072(2) Uani 1 1 d . . . . .
H85A H 0.191478 -0.108316 0.742654 0.086 Uiso 1 1 calc R U . . .
C2 C 0.7181(6) 0.8367(4) 0.9131(3) 0.066(2) Uani 1 1 d . . . . .
C87 C -0.0167(5) -0.0678(4) 0.6807(4) 0.072(2) Uani 1 1 d . . . . .
H87A H -0.083612 -0.082632 0.681522 0.087 Uiso 1 1 calc R U . . .
C86 C 0.0468(5) -0.1025(4) 0.7190(4) 0.094(3) Uani 1 1 d . . . . .
H86A H 0.023135 -0.139565 0.747246 0.113 Uiso 1 1 calc R U . . .
S4 S 0.45467(18) 0.58043(10) 0.62051(10) 0.0855(8) Uani 1 1 d D . . . .
C4 C 0.4666(10) 0.5801(6) 0.5455(5) 0.155(5) Uani 1 1 d D U . . .
O10 O 0.4856(4) 0.6508(3) 0.62342(19) 0.0781(16) Uani 1 1 d . . . . .
O11 O 0.3496(4) 0.5687(3) 0.63004(19) 0.0733(16) Uani 1 1 d . . . . .
O12 O 0.5132(5) 0.5233(3) 0.6471(5) 0.198(5) Uani 1 1 d . . . . .
F11 F 0.5516(8) 0.5901(5) 0.5281(4) 0.248(4) Uani 1 1 d D U . . .
F10 F 0.4013(8) 0.6237(5) 0.5200(2) 0.189(3) Uani 1 1 d D U . . .
F12 F 0.4393(8) 0.5086(5) 0.5422(4) 0.248(4) Uani 1 1 d D U . . .

loop_
_atom_site_aniso_label
_atom_site_aniso_U_11
_atom_site_aniso_U_22
_atom_site_aniso_U_33
_atom_site_aniso_U_23
_atom_site_aniso_U_13
_atom_site_aniso_U_12
Ag1 0.0269(2) 0.0310(2) 0.0335(2) -0.01473(18) -0.00179(17) 0.00081(17)
Ag4 0.0274(2) 0.0295(2) 0.0275(2) -0.01327(17) 0.00105(16) -0.00034(16)
Ag2 0.0308(2) 0.0271(2) 0.0337(2) -0.00962(18) 0.00176(17) 0.00384(17)
Ag3 0.0266(2) 0.0391(3) 0.0302(2) -0.00335(19) -0.00238(16) -0.00155(18)
P4 0.0216(6) 0.0232(7) 0.0218(6) -0.0071(5) 0.0007(5) -0.0003(5)
P2 0.0234(6) 0.0242(7) 0.0223(6) -0.0040(6) 0.0004(5) 0.0017(5)
P1 0.0211(6) 0.0267(7) 0.0227(6) -0.0083(6) -0.0009(5) 0.0011(5)
S3 0.0293(7) 0.0336(8) 0.0357(7) -0.0097(6) -0.0015(6) 0.0019(6)
P3 0.0213(6) 0.0328(8) 0.0283(7) 0.0056(6) -0.0008(5) -0.0017(6)
S1 0.0449(8) 0.0367(8) 0.0282(7) -0.0074(6) -0.0016(6) 0.0033(7)
S2 0.0581(10) 0.0387(9) 0.0504(10) -0.0053(8) -0.0210(8) -0.0009(8)
F9 0.067(2) 0.043(2) 0.0410(19) 0.0009(17) -0.0055(17) 0.0006(18)
N10 0.022(2) 0.030(2) 0.021(2) -0.0071(19) 0.0007(17) 0.0013(18)
N2 0.0138(19) 0.033(2) 0.030(2) -0.011(2) 0.0010(17) 0.0018(17)
F2 0.068(3) 0.106(3) 0.045(2) -0.022(2) 0.0027(19) 0.043(3)
N7 0.017(2) 0.042(3) 0.027(2) -0.006(2) 0.0001(17) 0.0015(19)
N1 0.020(2) 0.033(2) 0.029(2) -0.008(2) -0.0013(17) -0.0014(18)
F1 0.063(2) 0.094(3) 0.044(2) -0.026(2) -0.0172(19) -0.005(2)
N9 0.018(2) 0.032(2) 0.026(2) -0.008(2) -0.0035(17) -0.0001(18)
O7 0.054(2) 0.038(2) 0.040(2) -0.0054(19) -0.0075(19) 0.009(2)
O2 0.040(2) 0.058(3) 0.046(2) -0.019(2) -0.0061(19) 0.007(2)
N12 0.024(2) 0.026(2) 0.023(2) -0.0048(19) -0.0034(17) -0.0031(18)
N3 0.019(2) 0.032(2) 0.029(2) -0.009(2) -0.0021(17) 0.0020(18)
N11 0.0148(19) 0.025(2) 0.032(2) -0.0002(19) -0.0034(17) 0.0031(17)
N6 0.020(2) 0.036(3) 0.021(2) -0.006(2) -0.0025(17) 0.0065(18)
N5 0.021(2) 0.031(2) 0.025(2) -0.0061(19) -0.0009(17) 0.0067(18)
F3 0.092(3) 0.071(3) 0.049(2) 0.017(2) 0.010(2) -0.007(2)
N4 0.019(2) 0.033(3) 0.028(2) -0.008(2) 0.0033(17) 0.0014(18)
F7 0.185(5) 0.040(2) 0.046(2) -0.0085(19) -0.024(3) -0.027(3)
N8 0.019(2) 0.056(3) 0.025(2) -0.007(2) -0.0028(18) 0.000(2)
O8 0.072(3) 0.039(3) 0.079(3) -0.009(2) -0.040(3) -0.011(2)
O4 0.078(3) 0.033(2) 0.054(3) 0.007(2) -0.026(2) 0.004(2)
O1 0.097(4) 0.042(3) 0.037(2) 0.008(2) 0.009(2) -0.002(3)
O3 0.046(2) 0.071(3) 0.055(3) -0.028(2) -0.020(2) 0.010(2)
F4 0.078(3) 0.077(3) 0.082(3) 0.027(3) -0.014(2) -0.011(2)
C12 0.015(2) 0.032(3) 0.027(3) -0.014(2) -0.0012(19) 0.000(2)
C41 0.021(2) 0.028(3) 0.025(3) 0.003(2) -0.003(2) 0.000(2)
C109 0.022(2) 0.024(3) 0.027(3) -0.005(2) 0.000(2) -0.002(2)
O9 0.037(2) 0.092(4) 0.048(3) 0.000(3) 0.011(2) 0.013(2)
C17 0.024(3) 0.036(3) 0.038(3) -0.013(3) -0.002(2) 0.001(2)
C102 0.018(2) 0.027(3) 0.021(2) -0.005(2) -0.0001(19) 0.000(2)
C107 0.026(3) 0.025(3) 0.031(3) -0.008(2) -0.003(2) 0.001(2)
C34 0.019(2) 0.030(3) 0.024(3) -0.009(2) 0.000(2) 0.002(2)
O5 0.081(3) 0.074(4) 0.050(3) -0.018(3) -0.017(3) -0.018(3)
C47 0.026(2) 0.027(3) 0.023(3) -0.004(2) 0.000(2) 0.003(2)
C80 0.018(2) 0.034(3) 0.024(3) -0.006(2) 0.003(2) 0.001(2)
C55 0.028(3) 0.031(3) 0.021(2) -0.004(2) 0.006(2) 0.009(2)
C110 0.028(3) 0.024(3) 0.018(2) -0.003(2) -0.004(2) -0.001(2)
C71 0.019(2) 0.040(3) 0.029(3) -0.001(3) 0.000(2) 0.004(2)
C103 0.023(2) 0.027(3) 0.029(3) -0.011(2) -0.004(2) 0.002(2)
C5 0.029(3) 0.046(4) 0.032(3) -0.010(3) 0.001(2) -0.003(3)
C106 0.025(3) 0.037(3) 0.025(3) -0.007(2) -0.004(2) 0.007(2)
C11 0.014(2) 0.039(3) 0.035(3) -0.014(3) 0.003(2) -0.002(2)
C83 0.020(2) 0.042(3) 0.029(3) -0.003(3) -0.006(2) 0.003(2)
C108 0.020(2) 0.029(3) 0.031(3) -0.001(2) -0.003(2) -0.005(2)
C46 0.030(3) 0.034(3) 0.034(3) 0.002(3) -0.009(2) 0.003(2)
C13 0.019(2) 0.031(3) 0.028(3) -0.008(2) -0.002(2) 0.000(2)
C54 0.022(2) 0.027(3) 0.028(3) -0.007(2) 0.000(2) 0.001(2)
C105 0.024(3) 0.036(3) 0.028(3) -0.004(2) 0.000(2) 0.000(2)
F5 0.093(3) 0.113(4) 0.107(4) 0.011(3) -0.043(3) -0.050(3)
C53 0.018(2) 0.037(3) 0.023(3) -0.007(2) -0.004(2) 0.008(2)
C79 0.010(2) 0.032(3) 0.030(3) -0.006(2) -0.0034(19) 0.000(2)
C114 0.036(3) 0.036(3) 0.022(3) -0.004(2) 0.001(2) -0.013(2)
F8 0.108(3) 0.099(4) 0.066(3) 0.011(3) 0.052(3) 0.053(3)
C29 0.025(3) 0.023(3) 0.034(3) -0.006(2) 0.001(2) 0.001(2)
C67 0.013(2) 0.040(3) 0.032(3) -0.006(3) 0.001(2) 0.001(2)
C16 0.018(2) 0.038(3) 0.031(3) -0.011(3) 0.001(2) -0.002(2)
C33 0.026(3) 0.029(3) 0.030(3) -0.008(2) 0.005(2) 0.001(2)
C63 0.019(2) 0.052(4) 0.036(3) -0.015(3) 0.002(2) -0.002(2)
C22 0.020(3) 0.051(4) 0.040(3) -0.026(3) -0.002(2) 0.002(2)
C14 0.019(2) 0.056(4) 0.028(3) -0.021(3) -0.001(2) -0.003(2)
C96 0.019(2) 0.028(3) 0.025(3) -0.001(2) -0.001(2) 0.003(2)
C48 0.027(3) 0.029(3) 0.023(3) -0.002(2) -0.003(2) 0.004(2)
C101 0.030(3) 0.028(3) 0.030(3) -0.006(2) -0.001(2) -0.001(2)
O6 0.086(4) 0.064(3) 0.058(3) -0.016(3) -0.028(3) 0.037(3)
C35 0.029(3) 0.033(3) 0.022(3) -0.009(2) -0.006(2) -0.003(2)
C75 0.019(2) 0.038(3) 0.029(3) -0.014(2) 0.001(2) -0.001(2)
C25 0.013(2) 0.029(3) 0.035(3) -0.011(2) 0.001(2) 0.001(2)
C56 0.025(3) 0.038(3) 0.024(3) -0.003(2) 0.001(2) 0.005(2)
C76 0.021(3) 0.048(4) 0.040(3) -0.027(3) 0.007(2) -0.005(2)
C18 0.034(3) 0.030(3) 0.036(3) 0.001(3) -0.009(2) -0.001(2)
C104 0.029(3) 0.027(3) 0.031(3) -0.003(2) -0.004(2) -0.006(2)
C112 0.042(3) 0.028(3) 0.033(3) 0.001(3) -0.003(2) 0.012(3)
C23 0.016(2) 0.042(3) 0.040(3) -0.019(3) 0.001(2) 0.003(2)
C78 0.014(2) 0.026(3) 0.048(3) -0.013(3) 0.007(2) -0.001(2)
C36 0.043(3) 0.037(3) 0.027(3) -0.008(3) -0.004(2) -0.008(3)
C64 0.020(3) 0.062(4) 0.048(4) -0.028(3) -0.001(3) -0.002(3)
C70 0.022(3) 0.045(4) 0.033(3) 0.000(3) 0.001(2) 0.001(2)
C30 0.023(3) 0.036(3) 0.040(3) -0.003(3) -0.005(2) 0.009(2)
C72 0.031(3) 0.041(3) 0.028(3) -0.007(3) 0.000(2) 0.004(2)
C32 0.019(2) 0.052(4) 0.027(3) -0.016(3) 0.004(2) -0.003(2)
C113 0.047(3) 0.027(3) 0.028(3) -0.001(2) -0.007(3) -0.005(3)
C111 0.030(3) 0.032(3) 0.027(3) -0.003(2) 0.001(2) 0.006(2)
C82 0.021(3) 0.037(3) 0.045(3) 0.012(3) 0.000(2) 0.005(2)
C84 0.022(3) 0.034(3) 0.047(3) -0.004(3) 0.008(2) 0.001(2)
C10 0.023(3) 0.042(3) 0.040(3) -0.022(3) -0.003(2) -0.001(2)
C68 0.015(2) 0.046(4) 0.035(3) -0.011(3) 0.002(2) -0.001(2)
C58 0.044(3) 0.046(4) 0.022(3) 0.001(3) 0.003(2) 0.018(3)
C90 0.020(3) 0.042(4) 0.035(3) 0.013(3) 0.000(2) 0.000(2)
C77 0.021(2) 0.032(3) 0.052(4) -0.024(3) 0.009(2) -0.004(2)
C89 0.027(3) 0.044(3) 0.029(3) -0.018(3) 0.002(2) 0.005(2)
C42 0.027(3) 0.048(4) 0.028(3) -0.002(3) -0.001(2) -0.003(3)
C8 0.025(3) 0.034(3) 0.036(3) -0.010(3) -0.005(2) -0.002(2)
C31 0.019(2) 0.044(3) 0.030(3) -0.003(3) 0.000(2) 0.000(2)
C62 0.019(3) 0.077(5) 0.042(4) -0.023(4) 0.001(2) 0.001(3)
C59 0.031(3) 0.042(3) 0.028(3) -0.007(3) 0.003(2) 0.009(3)
C28 0.028(3) 0.038(3) 0.036(3) -0.008(3) 0.002(2) 0.004(2)
C6 0.038(3) 0.040(4) 0.035(3) -0.001(3) -0.007(3) 0.000(3)
C40 0.027(3) 0.049(4) 0.033(3) -0.002(3) 0.006(2) 0.004(3)
C97 0.026(3) 0.035(3) 0.032(3) -0.005(3) -0.004(2) 0.006(2)
C24 0.013(2) 0.033(3) 0.034(3) -0.009(2) -0.002(2) -0.001(2)
C19 0.028(3) 0.027(3) 0.056(4) -0.005(3) -0.005(3) 0.000(2)
C15 0.017(2) 0.056(4) 0.025(3) -0.007(3) -0.002(2) 0.000(2)
C26 0.019(3) 0.061(4) 0.036(3) -0.022(3) -0.002(2) 0.001(3)
C27 0.026(3) 0.055(4) 0.028(3) -0.005(3) 0.000(2) 0.001(3)
C81 0.024(3) 0.027(3) 0.053(4) -0.004(3) 0.005(3) 0.006(2)
C65 0.022(3) 0.046(4) 0.058(4) -0.016(3) 0.004(3) 0.000(3)
C9 0.027(3) 0.031(3) 0.057(4) -0.015(3) -0.004(3) 0.003(2)
C66 0.020(3) 0.045(4) 0.043(3) -0.016(3) 0.006(2) 0.001(2)
C20 0.022(3) 0.036(3) 0.040(3) -0.009(3) 0.001(2) -0.005(2)
C21 0.021(3) 0.036(3) 0.060(4) -0.022(3) -0.008(3) 0.003(2)
C100 0.043(3) 0.027(3) 0.043(3) -0.006(3) -0.004(3) 0.011(3)
C52 0.026(3) 0.057(4) 0.049(4) 0.018(3) -0.002(3) -0.005(3)
C57 0.033(3) 0.046(4) 0.034(3) -0.002(3) 0.008(2) 0.002(3)
C74 0.025(3) 0.061(4) 0.023(3) -0.017(3) -0.001(2) 0.004(3)
C49 0.026(3) 0.052(4) 0.035(3) -0.007(3) 0.001(2) -0.001(3)
C73 0.028(3) 0.052(4) 0.028(3) -0.002(3) 0.003(2) -0.002(3)
C69 0.019(3) 0.045(4) 0.050(4) -0.004(3) 0.005(2) -0.001(2)
C3 0.060(4) 0.030(3) 0.044(4) -0.001(3) 0.010(3) 0.002(3)
C7 0.035(3) 0.032(3) 0.049(4) 0.002(3) -0.010(3) 0.003(3)
C45 0.039(3) 0.037(4) 0.061(4) 0.008(3) -0.014(3) -0.004(3)
C95 0.023(3) 0.045(4) 0.047(4) 0.014(3) 0.004(2) 0.000(3)
C61 0.024(3) 0.086(5) 0.025(3) -0.005(3) -0.002(2) 0.006(3)
C91 0.041(3) 0.054(4) 0.040(3) 0.016(3) -0.005(3) -0.008(3)
C60 0.023(3) 0.067(4) 0.028(3) -0.004(3) 0.001(2) 0.002(3)
C1 0.052(4) 0.048(4) 0.030(3) -0.004(3) -0.004(3) 0.001(3)
F6 0.086(4) 0.110(4) 0.151(5) 0.011(4) 0.038(3) 0.035(3)
C38 0.047(4) 0.071(5) 0.048(4) 0.020(4) 0.002(3) -0.021(4)
C37 0.064(4) 0.036(4) 0.054(4) 0.002(3) -0.018(3) -0.019(3)
C43 0.039(3) 0.069(5) 0.026(3) 0.001(3) -0.001(3) -0.013(3)
C39 0.049(4) 0.078(5) 0.037(4) 0.007(4) 0.013(3) 0.010(4)
C44 0.045(4) 0.048(4) 0.052(4) 0.018(3) -0.008(3) -0.016(3)
C88 0.029(3) 0.064(5) 0.055(4) -0.030(4) -0.006(3) 0.011(3)
C92 0.044(4) 0.068(5) 0.046(4) 0.030(4) -0.020(3) -0.016(3)
C99 0.054(4) 0.041(4) 0.052(4) 0.004(3) -0.005(3) 0.015(3)
C94 0.025(3) 0.044(4) 0.070(5) 0.022(3) 0.005(3) 0.004(3)
C98 0.042(3) 0.055(4) 0.038(3) -0.002(3) -0.016(3) 0.010(3)
C51 0.034(3) 0.077(5) 0.076(5) 0.041(4) -0.010(3) 0.007(3)
C93 0.029(3) 0.067(5) 0.063(5) 0.040(4) -0.009(3) -0.005(3)
C50 0.026(3) 0.060(5) 0.076(5) 0.004(4) 0.002(3) 0.013(3)
C85 0.029(3) 0.060(5) 0.108(6) 0.040(4) 0.015(4) 0.000(3)
C2 0.060(5) 0.065(5) 0.071(5) 0.000(4) -0.028(4) 0.000(4)
C87 0.022(3) 0.059(5) 0.136(8) -0.020(5) 0.011(4) -0.005(3)
C86 0.032(4) 0.063(5) 0.168(9) 0.037(6) 0.023(5) -0.002(4)
S4 0.1116(17) 0.0331(10) 0.0997(16) 0.0206(10) 0.0671(14) 0.0217(11)
C4 0.181(9) 0.119(7) 0.201(9) -0.139(7) 0.079(7) -0.040(6)
O10 0.134(5) 0.050(3) 0.046(3) 0.005(2) 0.007(3) 0.003(3)
O11 0.093(4) 0.065(3) 0.060(3) -0.007(3) 0.032(3) 0.026(3)
O12 0.083(4) 0.065(4) 0.395(14) 0.114(6) 0.097(7) 0.043(4)
F11 0.307(8) 0.211(7) 0.248(7) -0.119(6) 0.235(6) -0.123(6)
F10 0.284(7) 0.222(7) 0.065(3) -0.031(4) -0.001(4) -0.158(6)
F12 0.348(8) 0.180(6) 0.251(7) -0.158(5) 0.230(6) -0.142(6)

loop_
_atom_type_symbol
_atom_type_description
_atom_type_scat_dispersion_real
_atom_type_scat_dispersion_imag
_atom_type_scat_source
C C 0.0033 0.0016 'International Tables Vol C Tables 4.2.6.8 and 6.1.1.4'
H H 0.0000 0.0000 'International Tables Vol C Tables 4.2.6.8 and 6.1.1.4'
N N 0.0061 0.0033 'International Tables Vol C Tables 4.2.6.8 and 6.1.1.4'
O O 0.0106 0.0060 'International Tables Vol C Tables 4.2.6.8 and 6.1.1.4'
F F 0.0171 0.0103 'International Tables Vol C Tables 4.2.6.8 and 6.1.1.4'
P P 0.1023 0.0942 'International Tables Vol C Tables 4.2.6.8 and 6.1.1.4'
S S 0.1246 0.1234 'International Tables Vol C Tables 4.2.6.8 and 6.1.1.4'
Ag Ag -0.8971 1.1015 'International Tables Vol C Tables 4.2.6.8 and 6.1.1.4'

loop_
_geom_angle_atom_site_label_1
_geom_angle_atom_site_label_2
_geom_angle_atom_site_label_3
_geom_angle
_geom_angle_site_symmetry_1
_geom_angle_site_symmetry_3
_geom_angle_publ_flag
N2 Ag1 N1 73.48(15) . . ?
N2 Ag1 P1 150.77(11) . . ?
N1 Ag1 P1 132.93(11) . . ?
N10 Ag4 N9 73.31(14) . . ?
N10 Ag4 P4 144.02(11) . . ?
N9 Ag4 P4 140.48(10) . . ?
N3 Ag2 N4 73.39(15) . . ?
N3 Ag2 P2 151.13(11) . . ?
N4 Ag2 P2 134.73(11) . . ?
N7 Ag3 N8 73.65(16) . . ?
N7 Ag3 P3 147.63(11) . . ?
N8 Ag3 P3 138.40(13) . . ?
C96 P4 C102 102.8(2) . . ?
C96 P4 C109 101.8(2) . . ?
C102 P4 C109 106.5(2) . . ?
C96 P4 Ag4 116.61(16) . . ?
C102 P4 Ag4 112.34(16) . . ?
C109 P4 Ag4 115.35(15) . . ?
C41 P2 C47 105.3(2) . . ?
C41 P2 C53 103.8(2) . . ?
C47 P2 C53 102.6(2) . . ?
C41 P2 Ag2 114.87(17) . . ?
C47 P2 Ag2 112.46(17) . . ?
C53 P2 Ag2 116.40(17) . . ?
C35 P1 C34 103.4(2) . . ?
C35 P1 C54 102.7(2) . . ?
C34 P1 C54 106.7(2) . . ?
C35 P1 Ag1 115.90(16) . . ?
C34 P1 Ag1 110.85(16) . . ?
C54 P1 Ag1 116.07(16) . . ?
O8 S3 O9 114.6(3) . . ?
O8 S3 O7 114.5(3) . . ?
O9 S3 O7 115.1(3) . . ?
O8 S3 C3 103.5(3) . . ?
O9 S3 C3 103.3(3) . . ?
O7 S3 C3 103.7(3) . . ?
C90 P3 C84 106.1(2) . . ?
C90 P3 C108 104.7(2) . . ?
C84 P3 C108 101.1(2) . . ?
C90 P3 Ag3 112.9(2) . . ?
C84 P3 Ag3 113.08(18) . . ?
C108 P3 Ag3 117.57(17) . . ?
O1 S1 O3 115.2(3) . . ?
O1 S1 O2 114.1(3) . . ?
O3 S1 O2 114.7(3) . . ?
O1 S1 C1 103.8(3) . . ?
O3 S1 C1 103.4(3) . . ?
O2 S1 C1 103.4(3) . . ?
O4 S2 O5 115.4(3) . . ?
O4 S2 O6 115.5(3) . . ?
O5 S2 O6 113.8(3) . . ?
O4 S2 C2 103.6(3) . . ?
O5 S2 C2 102.5(3) . . ?
O6 S2 C2 103.7(4) . . ?
C72 N10 C80 118.5(4) . . ?
C72 N10 Ag4 125.6(3) . . ?
C80 N10 Ag4 115.7(3) . . ?
C16 N2 C12 118.0(4) . . ?
C16 N2 Ag1 126.1(3) . . ?
C12 N2 Ag1 115.9(3) . . ?
C71 N7 C67 118.0(5) . . ?
C71 N7 Ag3 125.9(4) . . ?
C67 N7 Ag3 116.1(3) . . ?
C5 N1 C13 117.9(5) . . ?
C5 N1 Ag1 128.3(4) . . ?
C13 N1 Ag1 113.8(3) . . ?
C83 N9 C79 117.7(4) . . ?
C83 N9 Ag4 128.2(3) . . ?
C79 N9 Ag4 113.9(3) . . ?
C110 N12 C114 117.4(4) . . ?
C17 N3 C25 118.8(5) . . ?
C17 N3 Ag2 125.7(3) . . ?
C25 N3 Ag2 115.5(3) . . ?
C110 N11 C108 121.7(4) . . ?
C110 N11 C109 118.0(4) . . ?
C108 N11 C109 118.3(4) . . ?
C59 N6 C55 117.5(4) . . ?
C55 N5 C53 121.4(4) . . ?
C55 N5 C54 117.9(4) . . ?
C53 N5 C54 118.4(4) . . ?
C28 N4 C24 118.0(4) . . ?
C28 N4 Ag2 127.9(4) . . ?
C24 N4 Ag2 114.0(3) . . ?
C60 N8 C68 118.5(5) . . ?
C60 N8 Ag3 128.2(4) . . ?
C68 N8 Ag3 113.2(3) . . ?
N2 C12 C11 122.2(5) . . ?
N2 C12 C13 118.6(4) . . ?
C11 C12 C13 119.3(5) . . ?
C42 C41 C46 118.5(5) . . ?
C42 C41 P2 120.3(4) . . ?
C46 C41 P2 121.2(4) . . ?
N11 C109 P4 114.4(3) . . ?
N11 C109 H10A 108.7 . . ?
P4 C109 H10A 108.7 . . ?
N11 C109 H10B 108.7 . . ?
P4 C109 H10B 108.7 . . ?
H10A C109 H10B 107.6 . . ?
N3 C17 C18 123.5(5) . . ?
N3 C17 H17A 118.2 . . ?
C18 C17 H17A 118.2 . . ?
C103 C102 C107 119.6(4) . . ?
C103 C102 P4 118.8(3) . . ?
C107 C102 P4 121.5(4) . . ?
C106 C107 C102 119.3(5) . . ?
C106 C107 H10C 120.3 . . ?
C102 C107 H10C 120.3 . . ?
C33 C34 C29 118.7(5) . . ?
C33 C34 P1 122.4(4) . . ?
C29 C34 P1 118.8(4) . . ?
C52 C47 C48 119.2(5) . . ?
C52 C47 P2 121.1(4) . . ?
C48 C47 P2 119.6(4) . . ?
N10 C80 C75 121.7(5) . . ?
N10 C80 C79 117.7(4) . . ?
C75 C80 C79 120.5(5) . . ?
N6 C55 N5 113.7(4) . . ?
N6 C55 C56 122.5(5) . . ?
N5 C55 C56 123.8(4) . . ?
N12 C110 N11 113.5(4) . . ?
N12 C110 C111 122.7(5) . . ?
N11 C110 C111 123.7(4) . . ?
N7 C71 C70 123.2(5) . . ?
N7 C71 H71A 118.4 . . ?
C70 C71 H71A 118.4 . . ?
C102 C103 C104 120.6(4) . . ?
C102 C103 H10D 119.7 . . ?
C104 C103 H10D 119.7 . . ?
N1 C5 C6 123.7(5) . . ?
N1 C5 H5B 118.2 . . ?
C6 C5 H5B 118.2 . . ?
C105 C106 C107 121.1(5) . . ?
C105 C106 H10E 119.4 . . ?
C107 C106 H10E 119.4 . . ?
C12 C11 C14 117.7(5) . . ?
C12 C11 C10 119.2(5) . . ?
C14 C11 C10 123.1(5) . . ?
N9 C83 C82 123.8(5) . . ?
N9 C83 H83A 118.1 . . ?
C82 C83 H83A 118.1 . . ?
N11 C108 P3 113.1(3) . . ?
N11 C108 H10F 109.0 . . ?
P3 C108 H10F 109.0 . . ?
N11 C108 H10G 109.0 . . ?
P3 C108 H10G 109.0 . . ?
H10F C108 H10G 107.8 . . ?
C45 C46 C41 120.9(5) . . ?
C45 C46 H46A 119.5 . . ?
C41 C46 H46A 119.5 . . ?
N1 C13 C8 122.0(5) . . ?
N1 C13 C12 118.2(4) . . ?
C8 C13 C12 119.8(5) . . ?
N5 C54 P1 114.1(3) . . ?
N5 C54 H54A 108.7 . . ?
P1 C54 H54A 108.7 . . ?
N5 C54 H54B 108.7 . . ?
P1 C54 H54B 108.7 . . ?
H54A C54 H54B 107.6 . . ?
C106 C105 C104 119.7(5) . . ?
C106 C105 H10H 120.2 . . ?
C104 C105 H10H 120.2 . . ?
N5 C53 P2 112.9(3) . . ?
N5 C53 H53A 109.0 . . ?
P2 C53 H53A 109.0 . . ?
N5 C53 H53B 109.0 . . ?
P2 C53 H53B 109.0 . . ?
H53A C53 H53B 107.8 . . ?
N9 C79 C78 122.2(5) . . ?
N9 C79 C80 118.9(4) . . ?
C78 C79 C80 118.9(5) . . ?
N12 C114 C113 124.4(5) . . ?
N12 C114 H11A 117.8 . . ?
C113 C114 H11A 117.8 . . ?
C30 C29 C34 120.9(5) . . ?
C30 C29 H29A 119.6 . . ?
C34 C29 H29A 119.6 . . ?
N7 C67 C66 122.0(5) . . ?
N7 C67 C68 118.4(5) . . ?
C66 C67 C68 119.6(5) . . ?
N2 C16 C15 123.3(5) . . ?
N2 C16 H16A 118.4 . . ?
C15 C16 H16A 118.4 . . ?
C34 C33 C32 120.5(5) . . ?
C34 C33 H33A 119.7 . . ?
C32 C33 H33A 119.7 . . ?
C62 C63 C68 117.7(6) . . ?
C62 C63 C64 122.1(6) . . ?
C68 C63 C64 120.2(5) . . ?
C21 C22 C23 121.1(5) . . ?
C21 C22 H22A 119.5 . . ?
C23 C22 H22A 119.5 . . ?
C15 C14 C11 119.9(5) . . ?
C15 C14 H14A 120.1 . . ?
C11 C14 H14A 120.1 . . ?
C101 C96 C97 118.7(5) . . ?
C101 C96 P4 122.3(4) . . ?
C97 C96 P4 119.0(4) . . ?
C47 C48 C49 119.8(5) . . ?
C47 C48 H48A 120.1 . . ?
C49 C48 H48A 120.1 . . ?
C96 C101 C100 121.1(5) . . ?
C96 C101 H10I 119.4 . . ?
C100 C101 H10I 119.4 . . ?
C40 C35 C36 118.2(5) . . ?
C40 C35 P1 118.3(4) . . ?
C36 C35 P1 123.5(4) . . ?
C80 C75 C74 118.1(5) . . ?
C80 C75 C76 119.0(5) . . ?
C74 C75 C76 122.9(5) . . ?
N3 C25 C20 121.6(5) . . ?
N3 C25 C24 119.1(5) . . ?
C20 C25 C24 119.3(5) . . ?
C57 C56 C55 118.4(5) . . ?
C57 C56 H56A 120.8 . . ?
C55 C56 H56A 120.8 . . ?
C77 C76 C75 121.0(5) . . ?
C77 C76 H76A 119.5 . . ?
C75 C76 H76A 119.5 . . ?
C19 C18 C17 118.9(5) . . ?
C19 C18 H18A 120.6 . . ?
C17 C18 H18A 120.6 . . ?
C105 C104 C103 119.7(5) . . ?
C105 C104 H10J 120.2 . . ?
C103 C104 H10J 120.2 . . ?
C111 C112 C113 119.8(5) . . ?
C111 C112 H11B 120.1 . . ?
C113 C112 H11B 120.1 . . ?
C24 C23 C26 116.9(5) . . ?
C24 C23 C22 120.3(5) . . ?
C26 C23 C22 122.8(5) . . ?
C81 C78 C79 117.2(5) . . ?
C81 C78 C77 124.1(5) . . ?
C79 C78 C77 118.8(5) . . ?
C37 C36 C35 120.3(5) . . ?
C37 C36 H36A 119.8 . . ?
C35 C36 H36A 119.8 . . ?
C65 C64 C63 120.8(5) . . ?
C65 C64 H64A 119.6 . . ?
C63 C64 H64A 119.6 . . ?
C69 C70 C71 119.2(5) . . ?
C69 C70 H70A 120.4 . . ?
C71 C70 H70A 120.4 . . ?
C29 C30 C31 119.8(5) . . ?
C29 C30 H30A 120.1 . . ?
C31 C30 H30A 120.1 . . ?
N10 C72 C73 123.1(5) . . ?
N10 C72 H72A 118.5 . . ?
C73 C72 H72A 118.5 . . ?
C31 C32 C33 120.3(5) . . ?
C31 C32 H32A 119.8 . . ?
C33 C32 H32A 119.8 . . ?
C114 C113 C112 117.3(5) . . ?
C114 C113 H11C 121.4 . . ?
C112 C113 H11C 121.4 . . ?
C112 C111 C110 118.4(5) . . ?
C112 C111 H11D 120.8 . . ?
C110 C111 H11D 120.8 . . ?
C81 C82 C83 117.9(5) . . ?
C81 C82 H82A 121.1 . . ?
C83 C82 H82A 121.1 . . ?
C85 C84 C89 120.3(5) . . ?
C85 C84 P3 122.5(5) . . ?
C89 C84 P3 117.1(4) . . ?
C9 C10 C11 121.6(5) . . ?
C9 C10 H10K 119.2 . . ?
C11 C10 H10K 119.2 . . ?
N8 C68 C63 122.4(5) . . ?
N8 C68 C67 118.6(5) . . ?
C63 C68 C67 119.1(5) . . ?
C59 C58 C57 117.5(5) . . ?
C59 C58 H58A 121.3 . . ?
C57 C58 H58A 121.3 . . ?
C91 C90 C95 119.3(5) . . ?
C91 C90 P3 119.5(5) . . ?
C95 C90 P3 121.2(4) . . ?
C76 C77 C78 121.8(5) . . ?
C76 C77 H77A 119.1 . . ?
C78 C77 H77A 119.1 . . ?
C88 C89 C84 119.6(6) . . ?
C88 C89 H89A 120.2 . . ?
C84 C89 H89A 120.2 . . ?
C41 C42 C43 120.1(6) . . ?
C41 C42 H42A 120.0 . . ?
C43 C42 H42A 120.0 . . ?
C13 C8 C7 118.2(5) . . ?
C13 C8 C9 119.0(5) . . ?
C7 C8 C9 122.8(5) . . ?
C32 C31 C30 119.8(5) . . ?
C32 C31 H31A 120.1 . . ?
C30 C31 H31A 120.1 . . ?
C61 C62 C63 120.1(6) . . ?
C61 C62 H62A 119.9 . . ?
C63 C62 H62A 119.9 . . ?
N6 C59 C58 124.2(5) . . ?
N6 C59 H59A 117.9 . . ?
C58 C59 H59A 117.9 . . ?
N4 C28 C27 123.2(5) . . ?
N4 C28 H28A 118.4 . . ?
C27 C28 H28A 118.4 . . ?
C7 C6 C5 118.1(5) . . ?
C7 C6 H6C 120.9 . . ?
C5 C6 H6C 120.9 . . ?
C39 C40 C35 121.3(6) . . ?
C39 C40 H40A 119.3 . . ?
C35 C40 H40A 119.3 . . ?
C96 C97 C98 120.2(5) . . ?
C96 C97 H97A 119.9 . . ?
C98 C97 H97A 119.9 . . ?
N4 C24 C23 123.2(5) . . ?
N4 C24 C25 118.0(4) . . ?
C23 C24 C25 118.9(5) . . ?
C18 C19 C20 119.4(5) . . ?
C18 C19 H19A 120.3 . . ?
C20 C19 H19A 120.3 . . ?
C14 C15 C16 119.0(5) . . ?
C14 C15 H15A 120.5 . . ?
C16 C15 H15A 120.5 . . ?
C27 C26 C23 119.9(5) . . ?
C27 C26 H26A 120.1 . . ?
C23 C26 H26A 120.1 . . ?
C26 C27 C28 118.8(5) . . ?
C26 C27 H27A 120.6 . . ?
C28 C27 H27A 120.6 . . ?
C82 C81 C78 121.2(5) . . ?
C82 C81 H81A 119.4 . . ?
C78 C81 H81A 119.4 . . ?
C64 C65 C66 121.0(6) . . ?
C64 C65 H65A 119.5 . . ?
C66 C65 H65A 119.5 . . ?
C10 C9 C8 121.1(5) . . ?
C10 C9 H9B 119.4 . . ?
C8 C9 H9B 119.4 . . ?
C69 C66 C67 117.8(5) . . ?
C69 C66 C65 122.9(6) . . ?
C67 C66 C65 119.2(5) . . ?
C19 C20 C25 117.9(5) . . ?
C19 C20 C21 122.6(5) . . ?
C25 C20 C21 119.5(5) . . ?
C22 C21 C20 120.9(5) . . ?
C22 C21 H21A 119.6 . . ?
C20 C21 H21A 119.6 . . ?
C99 C100 C101 119.4(6) . . ?
C99 C100 H10L 120.3 . . ?
C101 C100 H10L 120.3 . . ?
C47 C52 C51 120.1(5) . . ?
C47 C52 H52A 119.9 . . ?
C51 C52 H52A 119.9 . . ?
C56 C57 C58 119.8(5) . . ?
C56 C57 H57A 120.1 . . ?
C58 C57 H57A 120.1 . . ?
C73 C74 C75 119.0(5) . . ?
C73 C74 H74A 120.5 . . ?
C75 C74 H74A 120.5 . . ?
C50 C49 C48 121.0(5) . . ?
C50 C49 H49A 119.5 . . ?
C48 C49 H49A 119.5 . . ?
C74 C73 C72 119.6(5) . . ?
C74 C73 H73A 120.2 . . ?
C72 C73 H73A 120.2 . . ?
C70 C69 C66 119.8(6) . . ?
C70 C69 H69A 120.1 . . ?
C66 C69 H69A 120.1 . . ?
F7 C3 F8 108.1(5) . . ?
F7 C3 F9 107.6(5) . . ?
F8 C3 F9 106.6(5) . . ?
F7 C3 S3 111.4(4) . . ?
F8 C3 S3 111.3(5) . . ?
F9 C3 S3 111.7(4) . . ?
C6 C7 C8 120.1(5) . . ?
C6 C7 H7B 119.9 . . ?
C8 C7 H7B 119.9 . . ?
C46 C45 C44 119.7(6) . . ?
C46 C45 H45A 120.1 . . ?
C44 C45 H45A 120.1 . . ?
C94 C95 C90 120.2(6) . . ?
C94 C95 H95A 119.9 . . ?
C90 C95 H95A 119.9 . . ?
C62 C61 C60 119.5(6) . . ?
C62 C61 H61A 120.3 . . ?
C60 C61 H61A 120.3 . . ?
C92 C91 C90 120.3(7) . . ?
C92 C91 H91A 119.8 . . ?
C90 C91 H91A 119.8 . . ?
N8 C60 C61 121.9(6) . . ?
N8 C60 H60A 119.1 . . ?
C61 C60 H60A 119.1 . . ?
F3 C1 F1 108.0(5) . . ?
F3 C1 F2 107.1(5) . . ?
F1 C1 F2 107.8(5) . . ?
F3 C1 S1 110.9(4) . . ?
F1 C1 S1 110.7(4) . . ?
F2 C1 S1 112.1(4) . . ?
C39 C38 C37 120.5(6) . . ?
C39 C38 H38A 119.7 . . ?
C37 C38 H38A 119.7 . . ?
C36 C37 C38 120.1(6) . . ?
C36 C37 H37A 119.9 . . ?
C38 C37 H37A 119.9 . . ?
C44 C43 C42 121.0(6) . . ?
C44 C43 H43A 119.5 . . ?
C42 C43 H43A 119.5 . . ?
C38 C39 C40 119.5(6) . . ?
C38 C39 H39A 120.3 . . ?
C40 C39 H39A 120.3 . . ?
C43 C44 C45 119.8(6) . . ?
C43 C44 H44A 120.1 . . ?
C45 C44 H44A 120.1 . . ?
C87 C88 C89 119.6(6) . . ?
C87 C88 H88A 120.2 . . ?
C89 C88 H88A 120.2 . . ?
C93 C92 C91 120.5(7) . . ?
C93 C92 H92A 119.7 . . ?
C91 C92 H92A 119.7 . . ?
C100 C99 C98 120.9(6) . . ?
C100 C99 H99A 119.5 . . ?
C98 C99 H99A 119.5 . . ?
C95 C94 C93 119.5(7) . . ?
C95 C94 H94A 120.3 . . ?
C93 C94 H94A 120.3 . . ?
C99 C98 C97 119.7(5) . . ?
C99 C98 H98A 120.2 . . ?
C97 C98 H98A 120.2 . . ?
C50 C51 C52 120.7(6) . . ?
C50 C51 H51A 119.6 . . ?
C52 C51 H51A 119.6 . . ?
C92 C93 C94 120.1(6) . . ?
C92 C93 H93A 119.9 . . ?
C94 C93 H93A 119.9 . . ?
C49 C50 C51 119.2(5) . . ?
C49 C50 H50A 120.4 . . ?
C51 C50 H50A 120.4 . . ?
C84 C85 C86 119.4(7) . . ?
C84 C85 H85A 120.3 . . ?
C86 C85 H85A 120.3 . . ?
F6 C2 F4 107.8(7) . . ?
F6 C2 F5 105.4(6) . . ?
F4 C2 F5 106.7(7) . . ?
F6 C2 S2 112.2(6) . . ?
F4 C2 S2 112.9(5) . . ?
F5 C2 S2 111.4(6) . . ?
C86 C87 C88 120.9(6) . . ?
C86 C87 H87A 119.5 . . ?
C88 C87 H87A 119.5 . . ?
C87 C86 C85 120.1(7) . . ?
C87 C86 H86A 120.0 . . ?
C85 C86 H86A 120.0 . . ?
O10 S4 O12 116.6(5) . . ?
O10 S4 O11 114.2(3) . . ?
O12 S4 O11 113.6(3) . . ?
O10 S4 C4 100.5(4) . . ?
O12 S4 C4 107.5(6) . . ?
O11 S4 C4 102.1(5) . . ?
F11 C4 F10 115.2(13) . . ?
F11 C4 F12 108.9(9) . . ?
F10 C4 F12 108.2(12) . . ?
F11 C4 S4 113.1(10) . . ?
F10 C4 S4 109.3(7) . . ?
F12 C4 S4 101.1(8) . . ?

loop_
_geom_bond_atom_site_label_1
_geom_bond_atom_site_label_2
_geom_bond_distance
_geom_bond_site_symmetry_2
_geom_bond_publ_flag
Ag1 N2 2.249(4) . ?
Ag1 N1 2.330(4) . ?
Ag1 P1 2.3417(14) . ?
Ag4 N10 2.275(4) . ?
Ag4 N9 2.308(4) . ?
Ag4 P4 2.3390(13) . ?
Ag2 N3 2.261(4) . ?
Ag2 N4 2.319(4) . ?
Ag2 P2 2.3387(14) . ?
Ag3 N7 2.244(5) . ?
Ag3 N8 2.335(4) . ?
Ag3 P3 2.3407(16) . ?
P4 C96 1.818(5) . ?
P4 C102 1.833(5) . ?
P4 C109 1.858(5) . ?
P2 C41 1.808(5) . ?
P2 C47 1.819(5) . ?
P2 C53 1.858(5) . ?
P1 C35 1.814(5) . ?
P1 C34 1.829(5) . ?
P1 C54 1.855(5) . ?
S3 O8 1.419(4) . ?
S3 O9 1.425(4) . ?
S3 O7 1.441(4) . ?
S3 C3 1.808(6) . ?
P3 C90 1.819(5) . ?
P3 C84 1.834(5) . ?
P3 C108 1.856(5) . ?
S1 O1 1.422(4) . ?
S1 O3 1.438(4) . ?
S1 O2 1.441(4) . ?
S1 C1 1.814(6) . ?
S2 O4 1.424(4) . ?
S2 O5 1.429(5) . ?
S2 O6 1.444(5) . ?
S2 C2 1.793(8) . ?
F9 C3 1.338(7) . ?
N10 C72 1.318(6) . ?
N10 C80 1.365(6) . ?
N2 C16 1.332(6) . ?
N2 C12 1.364(6) . ?
F2 C1 1.330(7) . ?
N7 C71 1.324(6) . ?
N7 C67 1.368(6) . ?
N1 C5 1.335(7) . ?
N1 C13 1.353(6) . ?
F1 C1 1.330(7) . ?
N9 C83 1.325(6) . ?
N9 C79 1.365(6) . ?
N12 C110 1.338(6) . ?
N12 C114 1.341(6) . ?
N3 C17 1.320(7) . ?
N3 C25 1.349(6) . ?
N11 C110 1.381(6) . ?
N11 C108 1.441(6) . ?
N11 C109 1.461(6) . ?
N6 C59 1.334(6) . ?
N6 C55 1.341(6) . ?
N5 C55 1.391(6) . ?
N5 C53 1.453(6) . ?
N5 C54 1.455(6) . ?
F3 C1 1.318(7) . ?
N4 C28 1.331(6) . ?
N4 C24 1.353(6) . ?
F7 C3 1.320(7) . ?
N8 C60 1.331(7) . ?
N8 C68 1.362(7) . ?
F4 C2 1.335(8) . ?
C12 C11 1.402(7) . ?
C12 C13 1.449(7) . ?
C41 C42 1.379(7) . ?
C41 C46 1.409(7) . ?
C109 H10A 0.9900 . ?
C109 H10B 0.9900 . ?
C17 C18 1.396(7) . ?
C17 H17A 0.9500 . ?
C102 C103 1.384(7) . ?
C102 C107 1.392(6) . ?
C107 C106 1.388(7) . ?
C107 H10C 0.9500 . ?
C34 C33 1.379(7) . ?
C34 C29 1.393(7) . ?
C47 C52 1.385(7) . ?
C47 C48 1.388(7) . ?
C80 C75 1.395(7) . ?
C80 C79 1.443(7) . ?
C55 C56 1.395(7) . ?
C110 C111 1.396(7) . ?
C71 C70 1.392(8) . ?
C71 H71A 0.9500 . ?
C103 C104 1.392(7) . ?
C103 H10D 0.9500 . ?
C5 C6 1.393(8) . ?
C5 H5B 0.9500 . ?
C106 C105 1.377(7) . ?
C106 H10E 0.9500 . ?
C11 C14 1.406(7) . ?
C11 C10 1.427(8) . ?
C83 C82 1.400(8) . ?
C83 H83A 0.9500 . ?
C108 H10F 0.9900 . ?
C108 H10G 0.9900 . ?
C46 C45 1.369(8) . ?
C46 H46A 0.9500 . ?
C13 C8 1.396(7) . ?
C54 H54A 0.9900 . ?
C54 H54B 0.9900 . ?
C105 C104 1.384(7) . ?
C105 H10H 0.9500 . ?
F5 C2 1.341(8) . ?
C53 H53A 0.9900 . ?
C53 H53B 0.9900 . ?
C79 C78 1.410(7) . ?
C114 C113 1.380(7) . ?
C114 H11A 0.9500 . ?
F8 C3 1.321(7) . ?
C29 C30 1.381(7) . ?
C29 H29A 0.9500 . ?
C67 C66 1.404(8) . ?
C67 C68 1.445(7) . ?
C16 C15 1.392(7) . ?
C16 H16A 0.9500 . ?
C33 C32 1.386(7) . ?
C33 H33A 0.9500 . ?
C63 C62 1.393(8) . ?
C63 C68 1.407(7) . ?
C63 C64 1.422(8) . ?
C22 C21 1.342(8) . ?
C22 C23 1.432(8) . ?
C22 H22A 0.9500 . ?
C14 C15 1.360(8) . ?
C14 H14A 0.9500 . ?
C96 C101 1.385(7) . ?
C96 C97 1.390(7) . ?
C48 C49 1.393(7) . ?
C48 H48A 0.9500 . ?
C101 C100 1.387(7) . ?
C101 H10I 0.9500 . ?
C35 C40 1.389(7) . ?
C35 C36 1.397(7) . ?
C75 C74 1.414(7) . ?
C75 C76 1.440(7) . ?
C25 C20 1.416(7) . ?
C25 C24 1.448(7) . ?
C56 C57 1.370(7) . ?
C56 H56A 0.9500 . ?
C76 C77 1.330(8) . ?
C76 H76A 0.9500 . ?
C18 C19 1.360(8) . ?
C18 H18A 0.9500 . ?
C104 H10J 0.9500 . ?
C112 C111 1.380(7) . ?
C112 C113 1.392(7) . ?
C112 H11B 0.9500 . ?
C23 C24 1.406(7) . ?
C23 C26 1.410(8) . ?
C78 C81 1.390(7) . ?
C78 C77 1.444(7) . ?
C36 C37 1.377(8) . ?
C36 H36A 0.9500 . ?
C64 C65 1.349(8) . ?
C64 H64A 0.9500 . ?
C70 C69 1.361(8) . ?
C70 H70A 0.9500 . ?
C30 C31 1.382(7) . ?
C30 H30A 0.9500 . ?
C72 C73 1.391(7) . ?
C72 H72A 0.9500 . ?
C32 C31 1.378(7) . ?
C32 H32A 0.9500 . ?
C113 H11C 0.9500 . ?
C111 H11D 0.9500 . ?
C82 C81 1.356(8) . ?
C82 H82A 0.9500 . ?
C84 C85 1.364(8) . ?
C84 C89 1.407(7) . ?
C10 C9 1.334(8) . ?
C10 H10K 0.9500 . ?
C58 C59 1.371(8) . ?
C58 C57 1.394(8) . ?
C58 H58A 0.9500 . ?
C90 C91 1.386(8) . ?
C90 C95 1.392(8) . ?
C77 H77A 0.9500 . ?
C89 C88 1.385(8) . ?
C89 H89A 0.9500 . ?
C42 C43 1.390(8) . ?
C42 H42A 0.9500 . ?
C8 C7 1.399(8) . ?
C8 C9 1.439(7) . ?
C31 H31A 0.9500 . ?
C62 C61 1.355(9) . ?
C62 H62A 0.9500 . ?
C59 H59A 0.9500 . ?
C28 C27 1.395(7) . ?
C28 H28A 0.9500 . ?
C6 C7 1.359(8) . ?
C6 H6C 0.9500 . ?
C40 C39 1.383(8) . ?
C40 H40A 0.9500 . ?
C97 C98 1.396(8) . ?
C97 H97A 0.9500 . ?
C19 C20 1.410(8) . ?
C19 H19A 0.9500 . ?
C15 H15A 0.9500 . ?
C26 C27 1.372(8) . ?
C26 H26A 0.9500 . ?
C27 H27A 0.9500 . ?
C81 H81A 0.9500 . ?
C65 C66 1.442(8) . ?
C65 H65A 0.9500 . ?
C9 H9B 0.9500 . ?
C66 C69 1.396(8) . ?
C20 C21 1.439(8) . ?
C21 H21A 0.9500 . ?
C100 C99 1.369(8) . ?
C100 H10L 0.9500 . ?
C52 C51 1.386(8) . ?
C52 H52A 0.9500 . ?
C57 H57A 0.9500 . ?
C74 C73 1.355(8) . ?
C74 H74A 0.9500 . ?
C49 C50 1.370(8) . ?
C49 H49A 0.9500 . ?
C73 H73A 0.9500 . ?
C69 H69A 0.9500 . ?
C7 H7B 0.9500 . ?
C45 C44 1.392(9) . ?
C45 H45A 0.9500 . ?
C95 C94 1.385(8) . ?
C95 H95A 0.9500 . ?
C61 C60 1.415(8) . ?
C61 H61A 0.9500 . ?
C91 C92 1.379(8) . ?
C91 H91A 0.9500 . ?
C60 H60A 0.9500 . ?
F6 C2 1.319(9) . ?
C38 C39 1.365(10) . ?
C38 C37 1.382(9) . ?
C38 H38A 0.9500 . ?
C37 H37A 0.9500 . ?
C43 C44 1.364(9) . ?
C43 H43A 0.9500 . ?
C39 H39A 0.9500 . ?
C44 H44A 0.9500 . ?
C88 C87 1.378(10) . ?
C88 H88A 0.9500 . ?
C92 C93 1.366(10) . ?
C92 H92A 0.9500 . ?
C99 C98 1.376(9) . ?
C99 H99A 0.9500 . ?
C94 C93 1.396(10) . ?
C94 H94A 0.9500 . ?
C98 H98A 0.9500 . ?
C51 C50 1.379(9) . ?
C51 H51A 0.9500 . ?
C93 H93A 0.9500 . ?
C50 H50A 0.9500 . ?
C85 C86 1.405(9) . ?
C85 H85A 0.9500 . ?
C87 C86 1.367(11) . ?
C87 H87A 0.9500 . ?
C86 H86A 0.9500 . ?
S4 O10 1.386(6) . ?
S4 O12 1.403(6) . ?
S4 O11 1.455(6) . ?
S4 C4 1.854(12) . ?
C4 F11 1.233(11) . ?
C4 F10 1.296(12) . ?
C4 F12 1.394(11) . ?
